data_2000460
loop_
_publ_author_name
'Matsuzawa, E. S.'
'Hirayama, N.'
'Ohshima, E.'
'Obase, H.'

_publ_section_title
;
 Structural aspects of the
 6,11-dihydro-11-oxodibenz[<i>b</i>,<i>e</i>]oxepin skeleton
;
_journal_issue 11
_journal_name_full 'Acta Crystallographica Section C'
_journal_page_first 2016
_journal_page_last 2019
_journal_paper_doi 10.1107/S0108270192002701
_journal_volume 48
_journal_year 1992
_chemical_formula_sum 'C18 H16 O4'
_chemical_formula_weight 296.32
_space_group_IT_number 2
_space_group_name_Hall '-P 1'
_space_group_name_H-M_alt 'P -1'
_symmetry_cell_setting triclinic
_symmetry_space_group_name_Hall '-P 1'
_symmetry_space_group_name_H-M 'P -1'
_cell_angle_alpha 103.720(10)
_cell_angle_beta 100.700(10)
_cell_angle_gamma 107.850(10)
_cell_formula_units_Z 2
_cell_length_a 10.1770(10)
_cell_length_b 10.6300(10)
_cell_length_c 7.7760(10)
_cell_volume 746.90(16)
_diffrn_radiation_type Cu
_diffrn_radiation_wavelength 1.54184
_exptl_absorpt_coefficient_mu 0.72
_exptl_crystal_density_diffrn 1.32
_exptl_crystal_F_000 312
_cod_data_source_file as0554.cif
_cod_data_source_block as0554c
_cod_original_cell_volume 746.72(8)
_cod_database_code 2000460

loop_
_space_group_symop_id
_space_group_symop_operation_xyz
1 x,y,z
2 -x,-y,-z

loop_
_atom_site_label
_atom_site_fract_x
_atom_site_fract_y
_atom_site_fract_z
O(1) .6559(2) .87510(10) .6323(2)
O(2) .4831(2) .6783(2) 1.0063(2)
O(3) .9811(2) .4861(2) .7629(3)
O(4) .88770(10) .27480(10) .7863(2)
C(1) .3792(2) .9791(2) .6950(3)
C(2) .2340(3) .9249(3) .6776(3)
C(3) .1757(2) .8086(3) .7277(3)
C(4) .2641(2) .7448(2) .7978(3)
C(5) .4103(2) .7966(2) .8115(3)
C(6) .4685(2) .9145(2) .7602(3)
C(7) .6244(2) .9662(2) .7749(3)
C(8) .6609(2) .7526(2) .6552(2)
C(9) .6023(2) .6877(2) .7745(2)
C(10) .5016(2) .7223(2) .8774(3)
C(11) .7348(2) .6937(2) .5471(3)
C(12) .7565(2) .5749(2) .5603(3)
C(13) .7040(2) .5096(2) .6832(2)
C(14) .6287(2) .5668(2) .7865(2)
C(15) .7249(2) .3779(2) .7000(3)
C(16) .8789(2) .3902(2) .7537(3)
C(17) 1.0309(2) .2706(3) .8337(4)
C(18) 1.0207(3) .1393(3) .8688(5)
H1 .416(2) 1.062(2) .658(3)
H2 .168(3) .971(3) .626(4)
H3 .070(2) .767(2) .717(3)
H4 .227(2) .664(2) .846(3)
H11 .773(2) .742(2) .453(3)
H12 .813(2) .539(2) .492(3)
H14 .588(2) .522(2) .869(2)
H151 .679(2) .301(2) .574(3)
H152 .684(2) .350(2) .805(3)
H71 .688(2) .980(2) .919(3)
H72 .661(2) 1.058(2) .749(3)
H171 1.092(3) .356(3) .938(4)
H172 1.068(3) .269(3) .695(4)
H181 1.117(4) .130(3) .881(5)
H182 .973(4) .077(3) .763(5)
H183 .948(4) .109(3) .952(5)

loop_
_geom_bond_atom_site_label_1
_geom_bond_atom_site_label_2
_geom_bond_distance
O(1) C(7) 1.443(3)
O(1) C(8) 1.370(3)
O(2) C(10) 1.223(3)
O(3) C(16) 1.190(2)
O(4) C(16) 1.335(3)
O(4) C(17) 1.453(3)
C(1) C(2) 1.379(3)
C(1) C(6) 1.389(3)
C(2) C(3) 1.378(4)
C(3) C(4) 1.391(4)
C(4) C(5) 1.392(3)
C(5) C(6) 1.396(3)
C(5) C(10) 1.490(3)
C(6) C(7) 1.483(3)
C(8) C(9) 1.396(3)
C(8) C(11) 1.392(3)
C(9) C(10) 1.491(4)
C(9) C(14) 1.411(3)
C(11) C(12) 1.371(3)
C(12) C(13) 1.399(4)
C(13) C(14) 1.372(3)
C(13) C(15) 1.511(4)
C(15) C(16) 1.500(3)
C(17) C(18) 1.461(5)
